data_7223378
loop_
_publ_author_name
'Seipp, Charles Aaron'
'Williams, Neil J.'
'Bryantsev, Vyacheslav'
'Custelcean, Radu'
'Moyer, Bruce A.'

_publ_section_title
;
 A Conformationally Persistent Pseudo-bicyclic Guanidinium for Anion
 Coordination As Stabilized by Dual Intramolecular Hydrogen Bonds
;
_journal_name_full 'RSC Adv.'
_journal_paper_doi 10.1039/C5RA21864K
_journal_year 2015
_chemical_formula_sum 'C24 H24 N10 O10 S'
_chemical_formula_weight 644.60
_chemical_name_systematic 'N,N'-bis(2-pyridyl)guanidinium hemisulfate'
_space_group_IT_number 15
_symmetry_cell_setting monoclinic
_symmetry_space_group_name_Hall '-C 2yc'
_symmetry_space_group_name_H-M 'C 1 2/c 1'
_atom_sites_solution_hydrogens geom
_atom_sites_solution_primary direct
_atom_sites_solution_secondary difmap
_audit_creation_method SHELXL-97
_audit_update_record
;
2015-06-03 deposited with the CCDC.
2015-11-17 downloaded from the CCDC.
;
_cell_angle_alpha 90.00
_cell_angle_beta 108.610(5)
_cell_angle_gamma 90.00
_cell_formula_units_Z 4
_cell_length_a 17.585(4)
_cell_length_b 16.445(4)
_cell_length_c 11.369(3)
_cell_measurement_temperature 120(2)
_cell_volume 3115.8(13)
_computing_structure_refinement 'SHELXL-97 (Sheldrick, 2008)'
_computing_structure_solution 'SHELXS-97 (Sheldrick, 2008)'
_diffrn_ambient_temperature 120(2)
_diffrn_measured_fraction_theta_full 0.999
_diffrn_measured_fraction_theta_max 0.999
_diffrn_radiation_monochromator graphite
_diffrn_radiation_source 'fine-focus sealed tube'
_diffrn_radiation_type MoK\a
_diffrn_radiation_wavelength 0.71073
_diffrn_reflns_av_R_equivalents 0.0267
_diffrn_reflns_av_sigmaI/netI 0.0275
_diffrn_reflns_limit_h_max 20
_diffrn_reflns_limit_h_min -20
_diffrn_reflns_limit_k_max 12
_diffrn_reflns_limit_k_min -19
_diffrn_reflns_limit_l_max 13
_diffrn_reflns_limit_l_min -13
_diffrn_reflns_number 7960
_diffrn_reflns_theta_full 25.00
_diffrn_reflns_theta_max 25.00
_diffrn_reflns_theta_min 1.74
_exptl_absorpt_coefficient_mu 0.173
_exptl_absorpt_correction_T_max 0.9880
_exptl_absorpt_correction_T_min 0.9517
_exptl_absorpt_correction_type multi-scan
_exptl_absorpt_process_details SADABS
_exptl_crystal_colour colorless
_exptl_crystal_density_diffrn 1.374
_exptl_crystal_density_method 'not measured'
_exptl_crystal_description prism
_exptl_crystal_F_000 1336
_exptl_crystal_recrystallization_method 'Slow diffusion of diethyl ether into methanol'
_exptl_crystal_size_max 0.29
_exptl_crystal_size_mid 0.11
_exptl_crystal_size_min 0.07
_refine_diff_density_max 1.312
_refine_diff_density_min -0.710
_refine_diff_density_rms 0.117
_refine_ls_extinction_method none
_refine_ls_goodness_of_fit_ref 1.086
_refine_ls_hydrogen_treatment constr
_refine_ls_matrix_type full
_refine_ls_number_parameters 206
_refine_ls_number_reflns 2747
_refine_ls_number_restraints 0
_refine_ls_restrained_S_all 1.086
_refine_ls_R_factor_all 0.1145
_refine_ls_R_factor_gt 0.0959
_refine_ls_shift/su_max 0.001
_refine_ls_shift/su_mean 0.000
_refine_ls_structure_factor_coef Fsqd
_refine_ls_weighting_details 'calc w=1/[\s^2^(Fo^2^)+(0.1914P)^2^+7.2401P] where P=(Fo^2^+2Fc^2^)/3'
_refine_ls_weighting_scheme calc
_refine_ls_wR_factor_gt 0.2831
_refine_ls_wR_factor_ref 0.3015
_reflns_number_gt 2110
_reflns_number_total 2747
_reflns_threshold_expression >2sigma(I)
_cod_data_source_file c5ra21864k2.cif
_cod_data_source_block c:\frames\636\work\636s
_cod_original_cell_volume 3115.9(13)
_cod_original_sg_symbol_H-M C2/c
_cod_database_code 7223378

loop_
_symmetry_equiv_pos_as_xyz
'x, y, z'
'-x, y, -z+1/2'
'x+1/2, y+1/2, z'
'-x+1/2, y+1/2, -z+1/2'
'-x, -y, -z'
'x, -y, z-1/2'
'-x+1/2, -y+1/2, -z'
'x+1/2, -y+1/2, z-1/2'

loop_
_atom_site_label
_atom_site_type_symbol
_atom_site_fract_x
_atom_site_fract_y
_atom_site_fract_z
_atom_site_U_iso_or_equiv
_atom_site_adp_type
_atom_site_occupancy
_atom_site_symmetry_multiplicity
_atom_site_calc_flag
_atom_site_refinement_flags
S1 S 0.0000 0.24565(9) 0.7500 0.0417(5) Uani 1 2 d S
O1 O -0.0477(3) 0.2977(2) 0.8030(5) 0.0798(14) Uani 1 1 d .
N1 N 0.0000 -0.0962(3) 0.7500 0.0436(13) Uani 1 2 d S
H1A H 0.0266 -0.1230 0.8177 0.052 Uiso 0.50 1 calc PR
H1B H -0.0266 -0.1230 0.6823 0.052 Uiso 0.50 1 calc PR
C1 C 0.0000 -0.0168(3) 0.7500 0.0317(12) Uani 1 2 d S
O2 O -0.0526(3) 0.1935(2) 0.6556(4) 0.0784(14) Uani 1 1 d .
N2 N -0.03987(18) 0.0264(2) 0.6485(3) 0.0329(8) Uani 1 1 d .
H2 H -0.0368 0.0796 0.6564 0.039 Uiso 1 1 calc R
C2 C -0.0858(2) -0.0031(3) 0.5316(3) 0.0348(10) Uani 1 1 d .
O3 O 0.2204(3) 0.2563(4) 0.8722(7) 0.130(3) Uani 1 1 d .
N3 N -0.0902(2) -0.0830(2) 0.5134(3) 0.0422(9) Uani 1 1 d .
C3 C -0.1236(2) 0.0536(3) 0.4407(4) 0.0421(11) Uani 1 1 d .
H3 H -0.1187 0.1103 0.4574 0.051 Uiso 1 1 calc R
O4 O 0.0054(3) 0.2522(3) 1.0841(5) 0.0919(16) Uani 1 1 d .
N4 N 0.0000 0.5881(3) 0.7500 0.0426(13) Uani 1 2 d S
H4A H -0.0269 0.6148 0.7910 0.051 Uiso 0.50 1 calc PR
H4B H 0.0269 0.6148 0.7090 0.051 Uiso 0.50 1 calc PR
C4 C -0.1688(3) 0.0244(4) 0.3245(4) 0.0496(13) Uani 1 1 d .
H4 H -0.1960 0.0610 0.2602 0.060 Uiso 1 1 calc R
C13 C 0.1767(7) 0.2545(5) 0.3395(8) 0.127(4) Uani 1 1 d .
N5 N 0.04009(18) 0.4645(2) 0.6888(3) 0.0338(8) Uani 1 1 d .
H5 H 0.0363 0.4113 0.6929 0.041 Uiso 1 1 calc R
C5 C -0.1737(3) -0.0582(4) 0.3040(4) 0.0516(13) Uani 1 1 d .
H5A H -0.2041 -0.0795 0.2254 0.062 Uiso 1 1 calc R
N6 N 0.0886(2) 0.5746(2) 0.5996(3) 0.0428(10) Uani 1 1 d .
C6 C -0.1337(3) -0.1093(3) 0.3991(4) 0.0501(12) Uani 1 1 d .
H6 H -0.1368 -0.1661 0.3837 0.060 Uiso 1 1 calc R
C7 C 0.0000 0.5090(4) 0.7500 0.0328(13) Uani 1 2 d S
C8 C 0.0876(2) 0.4951(3) 0.6188(3) 0.0362(10) Uani 1 1 d .
C9 C 0.1304(2) 0.4384(3) 0.5725(4) 0.0442(11) Uani 1 1 d .
H9 H 0.1286 0.3818 0.5888 0.053 Uiso 1 1 calc R
C10 C 0.1754(3) 0.4687(4) 0.5017(4) 0.0532(13) Uani 1 1 d .
H10 H 0.2056 0.4327 0.4685 0.064 Uiso 1 1 calc R
C11 C 0.1761(3) 0.5517(4) 0.4796(4) 0.0513(13) Uani 1 1 d .
H11 H 0.2065 0.5733 0.4312 0.062 Uiso 1 1 calc R
C12 C 0.1319(3) 0.6016(3) 0.5294(4) 0.0488(12) Uani 1 1 d .
H12 H 0.1319 0.6583 0.5133 0.059 Uiso 1 1 calc R
O5 O 0.1624(5) 0.2231(6) 0.2276(9) 0.171(3) Uani 1 1 d .

loop_
_atom_site_aniso_label
_atom_site_aniso_U_11
_atom_site_aniso_U_22
_atom_site_aniso_U_33
_atom_site_aniso_U_23
_atom_site_aniso_U_13
_atom_site_aniso_U_12
S1 0.0400(9) 0.0441(9) 0.0399(9) 0.000 0.0110(7) 0.000
O1 0.100(3) 0.046(2) 0.128(4) -0.011(2) 0.085(3) -0.012(2)
N1 0.035(3) 0.050(3) 0.039(3) 0.000 0.001(2) 0.000
C1 0.021(2) 0.045(3) 0.030(3) 0.000 0.009(2) 0.000
O2 0.082(3) 0.052(2) 0.065(3) -0.0055(18) -0.027(2) 0.0128(19)
N2 0.0278(17) 0.044(2) 0.0252(17) -0.0025(14) 0.0067(14) -0.0005(13)
C2 0.0219(19) 0.058(3) 0.026(2) -0.0057(18) 0.0094(16) -0.0034(17)
O3 0.052(3) 0.150(5) 0.166(6) -0.063(5) 0.004(3) 0.020(3)
N3 0.0332(19) 0.058(2) 0.036(2) -0.0103(17) 0.0112(16) -0.0071(16)
C3 0.027(2) 0.070(3) 0.028(2) -0.003(2) 0.0073(17) 0.0018(19)
O4 0.117(4) 0.083(3) 0.073(3) -0.002(2) 0.027(3) -0.014(3)
N4 0.039(3) 0.047(3) 0.047(3) 0.000 0.021(2) 0.000
C4 0.029(2) 0.087(4) 0.030(2) -0.003(2) 0.0063(18) -0.003(2)
C13 0.178(10) 0.127(7) 0.072(5) -0.042(5) 0.034(6) -0.076(7)
N5 0.0285(17) 0.046(2) 0.0269(17) -0.0040(14) 0.0084(14) -0.0048(14)
C5 0.029(2) 0.095(4) 0.031(2) -0.017(2) 0.0095(19) -0.014(2)
N6 0.0347(19) 0.057(2) 0.036(2) 0.0003(17) 0.0113(16) -0.0117(16)
C6 0.039(2) 0.071(3) 0.041(3) -0.021(2) 0.016(2) -0.016(2)
C7 0.023(3) 0.053(4) 0.021(3) 0.000 0.004(2) 0.000
C8 0.025(2) 0.062(3) 0.0198(19) -0.0048(18) 0.0041(16) -0.0031(18)
C9 0.035(2) 0.062(3) 0.034(2) -0.009(2) 0.0109(18) -0.007(2)
C10 0.033(2) 0.091(4) 0.039(2) -0.015(2) 0.015(2) -0.003(2)
C11 0.037(2) 0.083(4) 0.035(2) -0.003(2) 0.013(2) -0.016(2)
C12 0.040(2) 0.068(3) 0.037(2) 0.001(2) 0.011(2) -0.013(2)
O5 0.148(6) 0.173(7) 0.155(7) -0.012(6) -0.001(6) -0.019(6)

loop_
_atom_type_symbol
_atom_type_description
_atom_type_scat_dispersion_real
_atom_type_scat_dispersion_imag
_atom_type_scat_source
C C 0.0033 0.0016 'International Tables Vol C Tables 4.2.6.8 and 6.1.1.4'
H H 0.0000 0.0000 'International Tables Vol C Tables 4.2.6.8 and 6.1.1.4'
N N 0.0061 0.0033 'International Tables Vol C Tables 4.2.6.8 and 6.1.1.4'
O O 0.0106 0.0060 'International Tables Vol C Tables 4.2.6.8 and 6.1.1.4'
S S 0.1246 0.1234 'International Tables Vol C Tables 4.2.6.8 and 6.1.1.4'

loop_
_geom_angle_atom_site_label_1
_geom_angle_atom_site_label_2
_geom_angle_atom_site_label_3
_geom_angle
_geom_angle_site_symmetry_1
_geom_angle_site_symmetry_3
O2 S1 O2 107.7(3) . 2_556
O2 S1 O1 110.9(3) . 2_556
O2 S1 O1 109.7(3) 2_556 2_556
O2 S1 O1 109.7(3) . .
O2 S1 O1 110.9(3) 2_556 .
O1 S1 O1 108.0(3) 2_556 .
N1 C1 N2 121.8(2) . 2_556
N1 C1 N2 121.8(2) . .
N2 C1 N2 116.3(5) 2_556 .
C1 N2 C2 127.9(4) . .
N3 C2 C3 123.8(4) . .
N3 C2 N2 118.5(4) . .
C3 C2 N2 117.7(4) . .
C2 N3 C6 116.9(4) . .
C4 C3 C2 117.7(5) . .
C5 C4 C3 119.2(5) . .
C7 N5 C8 126.5(4) . .
C6 C5 C4 118.8(4) . .
C8 N6 C12 117.7(4) . .
N3 C6 C5 123.6(5) . .
N4 C7 N5 122.7(3) . 2_556
N4 C7 N5 122.7(3) . .
N5 C7 N5 114.5(5) 2_556 .
N6 C8 C9 123.8(4) . .
N6 C8 N5 119.0(4) . .
C9 C8 N5 117.2(4) . .
C10 C9 C8 116.8(5) . .
C11 C10 C9 119.9(5) . .
C12 C11 C10 118.4(4) . .
N6 C12 C11 123.4(5) . .

loop_
_geom_bond_atom_site_label_1
_geom_bond_atom_site_label_2
_geom_bond_distance
_geom_bond_site_symmetry_2
S1 O2 1.452(4) .
S1 O2 1.452(4) 2_556
S1 O1 1.457(4) 2_556
S1 O1 1.457(4) .
N1 C1 1.307(8) .
C1 N2 1.345(4) 2_556
C1 N2 1.345(4) .
N2 C2 1.403(5) .
C2 N3 1.329(6) .
C2 C3 1.394(6) .
N3 C6 1.351(6) .
C3 C4 1.392(6) .
N4 C7 1.301(8) .
C4 C5 1.375(8) .
C13 O5 1.320(12) .
N5 C7 1.352(5) .
N5 C8 1.417(5) .
C5 C6 1.372(7) .
N6 C8 1.327(6) .
N6 C12 1.342(6) .
C7 N5 1.352(5) 2_556
C8 C9 1.402(6) .
C9 C10 1.389(6) .
C10 C11 1.389(8) .
C11 C12 1.371(7) .
